data_4324106
loop_
_publ_author_name
'Satoru Shimomura'
'Nobuhiro Yanai'
'Ryotaro Matsuda'
'Susumu Kitagawa'

_publ_contact_author_address
;
 Department of Synthetic Chemistry 
 and Biological Chemistry, 
 Graduate School of Engineering, 
 Kyoto University, 
 Katsura, Kyoto 615-8510, Japan 
;
_publ_contact_author_email kitagawa@sbchem.kyoto-u.ac.jp
_publ_contact_author_fax +81-75-383-2732
_publ_contact_author_name 'Susumu Kitagawa'
_publ_contact_author_phone +81-75-383-2733
_publ_section_title
;
 Impact of Metal-Ion Dependence on the Porous and Electronic Properties of
 TCNQ-Dianion-Based Porous Coordination Polymers
;
_journal_name_full 'Inorganic Chemistry'
_journal_page_first 172
_journal_page_last 177
_journal_paper_doi 10.1021/ic1015498
_journal_volume 50
_journal_year 2011
_chemical_absolute_configuration 'CHOOSE rm ad rmad syn or unk'
_chemical_formula_moiety 'C29 H33 Fe N6 O7 '
_chemical_formula_sum 'C29 H33 Fe N6 O7'
_chemical_formula_weight 633.46
_space_group_IT_number 114
_symmetry_cell_setting tetragonal
_symmetry_Int_Tables_number 114
_symmetry_space_group_name_Hall 'P -4 2n'
_symmetry_space_group_name_H-M 'P -4 21 c'
_cell_angle_alpha 90.0000
_cell_angle_beta 90.0000
_cell_angle_gamma 90.0000
_cell_formula_units_Z 8
_cell_length_a 17.2926(4)
_cell_length_b 17.2926(4)
_cell_length_c 22.8962(8)
_cell_measurement_reflns_used 13843
_cell_measurement_temperature 133.1
_cell_measurement_theta_max 27.5
_cell_measurement_theta_min 3.2
_cell_volume 6846.7(3)
_computing_cell_refinement CrystalClear
_computing_data_collection CrystalClear
_computing_data_reduction CrystalStructure
_computing_publication_material 'CrystalStructure 3.8'
_computing_structure_refinement CRYSTALS
_computing_structure_solution SIR2002
_diffrn_ambient_temperature 133.1
_diffrn_detector_area_resol_mean 7.31
_diffrn_measured_fraction_theta_full 0.994
_diffrn_measured_fraction_theta_max 0.994
_diffrn_measurement_device_type 'Rigaku Saturn'
_diffrn_measurement_method \w
_diffrn_radiation_type 'Mo K\a'
_diffrn_radiation_wavelength 0.71075
_diffrn_reflns_av_R_equivalents 0.048
_diffrn_reflns_limit_h_max 22
_diffrn_reflns_limit_h_min -22
_diffrn_reflns_limit_k_max 16
_diffrn_reflns_limit_k_min -22
_diffrn_reflns_limit_l_max 28
_diffrn_reflns_limit_l_min -29
_diffrn_reflns_number 45593
_diffrn_reflns_theta_full 27.48
_diffrn_reflns_theta_max 27.48
_exptl_absorpt_coefficient_mu 0.489
_exptl_absorpt_correction_type none
_exptl_crystal_colour colorless
_exptl_crystal_density_diffrn 1.229
_exptl_crystal_density_method 'not measured'
_exptl_crystal_description prism
_exptl_crystal_F_000 2648.00
_exptl_crystal_size_max 0.20
_exptl_crystal_size_mid 0.20
_exptl_crystal_size_min 0.20
_refine_diff_density_max 9.63
_refine_diff_density_min -5.30
_refine_ls_abs_structure_details 'Flack, H. D. (1983), Acta Cryst. A39, 876-881.  3555 Friedel Pairs'
_refine_ls_abs_structure_Flack 0.521(15)
_refine_ls_extinction_method none
_refine_ls_goodness_of_fit_ref 1.139
_refine_ls_hydrogen_treatment refall
_refine_ls_number_parameters 426
_refine_ls_number_reflns 33313
_refine_ls_R_factor_gt 0.0749
_refine_ls_shift/su_max 0.0000
_refine_ls_structure_factor_coef Fsqd
_refine_ls_weighting_details
;
    Chebychev polynomial with 3 parameters (Carruthers & Watkin, 1979)
    18651.1000    25941.1000    7838.4300
;
_refine_ls_weighting_scheme calc
_refine_ls_wR_factor_ref 0.1039
_reflns_number_gt 32886
_reflns_number_total 7814
_reflns_threshold_expression F^2^>2.0\s(F^2^)
_cod_data_source_file ic1015498_si_001_2.cif
_cod_data_source_block '__FeTb_as_173K_a'
_cod_original_formula_sum 'C29 H33 Fe N6 O7 '
_cod_database_code 4324106

loop_
_symmetry_equiv_pos_site_id
_symmetry_equiv_pos_as_xyz
1 +X,+Y,+Z
2 +Y,-X,-Z
3 -X,-Y,+Z
4 -Y,+X,-Z
5 1/2-X,1/2+Y,1/2-Z
6 1/2-Y,1/2-X,1/2+Z
7 1/2+X,1/2-Y,1/2-Z
8 1/2+Y,1/2+X,1/2+Z

loop_
_atom_site_label
_atom_site_type_symbol
_atom_site_fract_x
_atom_site_fract_y
_atom_site_fract_z
_atom_site_U_iso_or_equiv
_atom_site_adp_type
_atom_site_occupancy
_atom_site_symmetry_multiplicity
_atom_site_calc_flag
_atom_site_refinement_flags
_atom_site_disorder_assembly
_atom_site_disorder_group
Fe(1) Fe 0.0000 0.0000 0.0000 0.01086(11) Uani 1.00 4 d S . .
Fe(2) Fe 0.5000 0.0000 -0.051560(10) 0.01063(9) Uani 1.00 2 d S . .
Fe(3) Fe 0.0000 0.0000 0.5000 0.01043(11) Uani 1.00 4 d S . .
O(1) O 0.4111(2) -0.20889(15) 0.18480(10) 0.1183(11) Uani 1.00 1 d . . .
O(2) O 0.11125(13) -0.21655(12) 0.22886(9) 0.0629(7) Uani 1.00 1 d . . .
O(3) O -0.04022(14) -0.21829(15) 0.21903(9) 0.0780(8) Uani 1.00 1 d . . .
O(4) O 0.32425(11) -0.08482(12) 0.16874(8) 0.0577(6) Uani 1.00 1 d . . .
O(5) O 0.23719(11) -0.06241(12) 0.26337(8) 0.0545(6) Uani 1.00 1 d . . .
O(6) O 0.3184(2) 0.17427(18) 0.20198(13) 0.1446(13) Uani 1.00 1 d . . .
O(7) O 0.24965(14) 0.08439(14) 0.29310(12) 0.0802(8) Uani 1.00 1 d . . .
N(1) N 0.12315(11) 0.01536(10) -0.00123(8) 0.0164(5) Uani 1.00 1 d . . .
N(2) N 0.37786(10) 0.02357(10) -0.04989(9) 0.0172(4) Uani 1.00 1 d . . .
N(3) N 0.52148(10) 0.12167(10) -0.05070(9) 0.0174(4) Uani 1.00 1 d . . .
N(4) N -0.12315(11) 0.01431(11) 0.49929(8) 0.0180(5) Uani 1.00 1 d . . .
N(5) N 0.0000 0.0000 0.09527(11) 0.0168(7) Uani 1.00 2 d S . .
N(6) N 0.0000 0.0000 0.40400(11) 0.0135(6) Uani 1.00 2 d S . .
N(7) N 0.5000 0.0000 0.04405(7) 0.0157(6) Uani 1.00 2 d S . .
N(8) N 0.5000 0.0000 -0.14632(7) 0.0164(6) Uani 1.00 2 d S . .
C(1) C 0.18285(13) 0.04317(12) -0.00895(10) 0.0147(6) Uani 1.00 1 d . . .
C(2) C 0.25135(12) 0.08525(13) -0.01691(10) 0.0155(5) Uani 1.00 1 d . . .
C(3) C 0.31903(14) 0.04827(12) -0.03517(10) 0.0168(6) Uani 1.00 1 d . . .
C(4) C 0.25080(14) 0.16801(14) -0.00670(12) 0.0216(6) Uani 1.00 1 d . . .
C(5) C 0.18588(13) 0.20705(13) 0.01415(10) 0.0182(6) Uani 1.00 1 d . . .
C(6) C 0.18561(13) 0.28645(13) 0.02422(12) 0.0195(6) Uani 1.00 1 d . . .
C(7) C 0.25054(13) 0.32985(13) 0.01283(10) 0.0158(5) Uani 1.00 1 d . . .
C(8) C 0.31615(16) 0.29374(14) -0.00904(13) 0.0316(7) Uani 1.00 1 d . . .
C(9) C 0.31707(14) 0.21521(15) -0.01805(14) 0.0298(7) Uani 1.00 1 d . . .
C(10) C -0.24932(14) 0.08375(13) 0.47789(11) 0.0188(6) Uani 1.00 1 d . . .
C(11) C -0.18313(12) 0.04233(13) 0.48916(10) 0.0152(6) Uani 1.00 1 d . . .
C(12) C 0.54680(13) 0.18162(12) -0.03749(9) 0.0148(6) Uani 1.00 1 d . . .
C(13) C -0.05929(15) 0.02891(15) 0.12536(10) 0.0237(6) Uani 1.00 1 d . . .
C(14) C -0.06107(16) 0.03107(15) 0.18604(10) 0.0293(6) Uani 1.00 1 d . . .
C(15) C 0.0000 0.0000 0.21762(15) 0.0194(8) Uani 1.00 2 d S . .
C(16) C 0.0000 0.0000 0.28213(13) 0.0234(9) Uani 1.00 2 d S . .
C(17) C -0.04022(14) 0.05604(15) 0.31456(10) 0.0235(6) Uani 1.00 1 d . . .
C(18) C -0.03899(14) 0.05333(15) 0.37384(10) 0.0243(6) Uani 1.00 1 d . . .
C(19) C 0.46538(11) 0.05568(11) 0.07461(8) 0.0231(5) Uani 1.00 1 d . . .
C(20) C 0.46374(12) 0.05860(12) 0.13498(8) 0.0246(5) Uani 1.00 1 d . . .
C(21) C 0.5000 0.0000 0.16692(9) 0.0217(8) Uani 1.00 2 d S . .
C(22) C 0.5000 0.0000 0.23099(8) 0.0184(8) Uani 1.00 2 d S . .
C(23) C 0.43997(11) 0.03299(12) 0.26293(8) 0.0251(5) Uani 1.00 1 d . . .
C(24) C 0.53230(11) -0.05790(11) -0.17698(8) 0.0221(5) Uani 1.00 1 d . . .
C(25) C 0.4486(2) -0.2471(2) 0.13931(15) 0.0924(13) Uani 1.00 1 d . . .
C(26) C 0.15561(17) -0.22975(18) 0.17670(12) 0.0576(9) Uani 1.00 1 d . . .
C(27) C -0.0619(2) -0.2360(3) 0.16120(17) 0.139(2) Uani 1.00 1 d . . .
C(28) C 0.3001(2) -0.0850(2) 0.10865(13) 0.0812(12) Uani 1.00 1 d . . .
C(29) C 0.2655(2) -0.11552(19) 0.30572(15) 0.0728(11) Uani 1.00 1 d . . .
C(30) C 0.2817(4) 0.1681(4) 0.1490(3) 0.385(5) Uani 1.00 1 d . . .
C(31) C 0.1922(2) 0.1063(2) 0.3311(2) 0.161(2) Uani 1.00 1 d . . .
H(1) H 0.1401 0.1784 0.0218 0.022 Uiso 1.00 1 c R . .
H(2) H 0.1402 0.3109 0.0386 0.024 Uiso 1.00 1 c R . .
H(3) H 0.3606 0.3236 -0.0182 0.038 Uiso 1.00 1 c R . .
H(4) H 0.3631 0.1915 -0.0320 0.036 Uiso 1.00 1 c R . .
H(5) H -0.1021 0.0490 0.1042 0.028 Uiso 1.00 1 c R . .
H(6) H -0.1039 0.0537 0.2056 0.036 Uiso 1.00 1 c R . .
H(7) H -0.0682 0.0956 0.2950 0.029 Uiso 1.00 1 c R . .
H(8) H -0.0675 0.0913 0.3947 0.029 Uiso 1.00 1 c R . .
H(9) H 0.4404 0.0959 0.0536 0.028 Uiso 1.00 1 c R . .
H(10) H 0.4382 0.0999 0.1545 0.030 Uiso 1.00 1 c R . .
H(11) H 0.3976 0.0565 0.2434 0.031 Uiso 1.00 1 c R . .
H(12) H 0.5552 -0.0993 -0.1559 0.027 Uiso 1.00 1 c R . .
H(13) H 0.5013 -0.2549 0.1493 0.111 Uiso 1.00 1 c R . .
H(14) H 0.4244 -0.2957 0.1329 0.111 Uiso 1.00 1 c R . .
H(15) H 0.4455 -0.2170 0.1047 0.111 Uiso 1.00 1 c R . .
H(16) H 0.1253 -0.2586 0.1498 0.070 Uiso 1.00 1 c R . .
H(17) H 0.1693 -0.1815 0.1597 0.070 Uiso 1.00 1 c R . .
H(18) H 0.2012 -0.2579 0.1859 0.070 Uiso 1.00 1 c R . .
H(19) H -0.1127 -0.2178 0.1537 0.167 Uiso 1.00 1 c R . .
H(20) H -0.0603 -0.2905 0.1561 0.167 Uiso 1.00 1 c R . .
H(21) H -0.0267 -0.2122 0.1348 0.167 Uiso 1.00 1 c R . .
H(22) H 0.2670 -0.1277 0.1014 0.097 Uiso 1.00 1 c R . .
H(23) H 0.2732 -0.0382 0.1008 0.098 Uiso 1.00 1 c R . .
H(24) H 0.3442 -0.0883 0.0841 0.097 Uiso 1.00 1 c R . .
H(25) H 0.2299 -0.1193 0.3372 0.088 Uiso 1.00 1 c R . .
H(26) H 0.2718 -0.1649 0.2881 0.088 Uiso 1.00 1 c R . .
H(27) H 0.3140 -0.0980 0.3200 0.088 Uiso 1.00 1 c R . .
H(28) H 0.2921 0.2157 0.1297 0.462 Uiso 1.00 1 c R . .
H(29) H 0.2274 0.1614 0.1527 0.462 Uiso 1.00 1 c R . .
H(30) H 0.3028 0.1267 0.1269 0.462 Uiso 1.00 1 c R . .
H(31) H 0.1444 0.0854 0.3180 0.193 Uiso 1.00 1 c R . .
H(32) H 0.1887 0.1611 0.3323 0.193 Uiso 1.00 1 c R . .
H(33) H 0.2035 0.0871 0.3690 0.193 Uiso 1.00 1 c R . .

loop_
_atom_site_aniso_label
_atom_site_aniso_U_11
_atom_site_aniso_U_22
_atom_site_aniso_U_33
_atom_site_aniso_U_12
_atom_site_aniso_U_13
_atom_site_aniso_U_23
Fe(1) 0.0108(2) 0.0108(2) 0.0109(3) 0.0000 0.0000 0.0000
Fe(2) 0.0121(2) 0.0101(2) 0.00966(14) -0.0003(2) 0.0000 0.0000
Fe(3) 0.0101(2) 0.0101(2) 0.0111(3) 0.0000 0.0000 0.0000
O(1) 0.224(3) 0.0888(18) 0.0418(14) 0.080(2) 0.0076(18) 0.0006(13)
O(2) 0.0806(15) 0.0636(14) 0.0444(12) -0.0090(11) 0.0063(11) -0.0090(10)
O(3) 0.0803(16) 0.1077(19) 0.0459(13) -0.0088(14) 0.0178(12) 0.0030(13)
O(4) 0.0567(12) 0.0846(15) 0.0319(10) -0.0100(10) -0.0013(9) -0.0058(10)
O(5) 0.0524(12) 0.0664(12) 0.0447(11) -0.0033(10) -0.0003(9) -0.0047(10)
O(6) 0.215(3) 0.127(2) 0.092(2) 0.113(2) -0.093(2) -0.0697(18)
O(7) 0.0648(14) 0.0789(16) 0.0969(19) 0.0034(13) 0.0148(13) -0.0225(15)
N(1) 0.0123(9) 0.0108(10) 0.0262(11) -0.0015(8) 0.0027(9) -0.0015(8)
N(2) 0.0114(9) 0.0143(9) 0.0258(10) 0.0036(8) 0.0020(9) 0.0007(9)
N(3) 0.0145(9) 0.0183(10) 0.0193(9) 0.0041(8) 0.0001(9) 0.0016(9)
N(4) 0.0165(9) 0.0173(11) 0.0203(10) -0.0025(9) -0.0007(9) -0.0002(9)
N(5) 0.0156(14) 0.0236(15) 0.0113(13) 0.0076(16) 0.0000 0.0000
N(6) 0.0124(12) 0.0129(13) 0.0153(13) -0.0051(15) 0.0000 0.0000
N(7) 0.0218(14) 0.0121(13) 0.0132(8) 0.0049(18) 0.0000 0.0000
N(8) 0.0302(16) 0.0066(12) 0.0123(8) -0.0016(19) 0.0000 0.0000
C(1) 0.0196(12) 0.0101(12) 0.0143(12) 0.0056(10) -0.0008(10) -0.0005(9)
C(2) 0.0056(10) 0.0156(11) 0.0253(12) -0.0004(8) 0.0001(10) -0.0018(9)
C(3) 0.0240(13) 0.0059(11) 0.0205(13) -0.0009(10) -0.0024(10) 0.0002(9)
C(4) 0.0161(13) 0.0170(12) 0.0318(14) -0.0023(10) -0.0007(10) 0.0060(11)
C(5) 0.0093(11) 0.0192(12) 0.0260(13) -0.0004(9) 0.0104(10) 0.0005(10)
C(6) 0.0122(12) 0.0110(12) 0.0352(14) -0.0022(9) 0.0029(10) -0.0021(10)
C(7) 0.0156(12) 0.0117(11) 0.0200(12) 0.0023(9) 0.0069(9) -0.0033(9)
C(8) 0.0193(14) 0.0149(13) 0.0606(19) -0.0039(10) 0.0089(14) -0.0057(13)
C(9) 0.0124(13) 0.0253(15) 0.0516(18) 0.0030(10) 0.0121(12) -0.0032(13)
C(10) 0.0208(13) 0.0144(11) 0.0212(12) 0.0026(10) -0.0043(11) 0.0004(10)
C(11) 0.0084(10) 0.0152(13) 0.0218(13) -0.0020(9) -0.0018(10) -0.0032(10)
C(12) 0.0197(13) 0.0091(11) 0.0156(12) 0.0069(10) 0.0004(9) 0.0003(9)
C(13) 0.0211(11) 0.0403(14) 0.0096(11) 0.0072(10) -0.0014(9) 0.0003(9)
C(14) 0.0264(13) 0.0436(15) 0.0180(12) 0.0122(12) 0.0094(11) 0.0031(11)
C(15) 0.0098(14) 0.0235(18) 0.0250(17) -0.002(2) 0.0000 0.0000
C(16) 0.0239(19) 0.044(2) 0.0018(15) -0.001(2) 0.0000 0.0000
C(17) 0.0297(13) 0.0222(12) 0.0184(11) 0.0073(10) -0.0030(10) -0.0055(11)
C(18) 0.0222(12) 0.0279(13) 0.0229(13) 0.0070(10) 0.0006(9) -0.0004(11)
C(19) 0.0324(11) 0.0232(10) 0.0137(9) 0.0053(8) -0.0011(8) 0.0046(8)
C(20) 0.0322(11) 0.0253(10) 0.0164(10) 0.0055(9) 0.0013(8) -0.0047(8)
C(21) 0.0143(17) 0.039(2) 0.0124(10) 0.006(2) 0.0000 0.0000
C(22) 0.0221(19) 0.026(2) 0.0069(9) -0.006(2) 0.0000 0.0000
C(23) 0.0211(10) 0.0384(11) 0.0158(10) 0.0080(9) -0.0012(8) 0.0000(8)
C(24) 0.0303(10) 0.0168(9) 0.0191(10) 0.0071(8) -0.0003(8) -0.0001(8)
C(25) 0.149(3) 0.062(2) 0.066(2) 0.012(2) -0.028(2) -0.0065(19)
C(26) 0.0662(19) 0.065(2) 0.0420(17) 0.0065(15) -0.0069(15) 0.0060(15)
C(27) 0.067(2) 0.288(7) 0.062(2) -0.063(3) 0.011(2) -0.011(3)
C(28) 0.067(2) 0.125(3) 0.052(2) -0.016(2) -0.0037(18) 0.000(2)
C(29) 0.081(2) 0.081(2) 0.056(2) -0.0186(19) -0.0048(19) -0.0037(19)
C(30) 0.467(11) 0.429(11) 0.259(7) 0.387(9) -0.313(8) -0.243(7)
C(31) 0.078(3) 0.136(4) 0.269(6) -0.042(2) 0.084(3) -0.127(4)

loop_
_atom_type_symbol
_atom_type_description
_atom_type_scat_dispersion_real
_atom_type_scat_dispersion_imag
_atom_type_scat_source
C C 0.003 0.002
;
International Tables for Crystallography
(1992, Vol. C, Tables 4.2.6.8 and 6.1.1.4)
;
H H 0.000 0.000
;
International Tables for Crystallography
(1992, Vol. C, Table 6.1.1.4)
;
N N 0.006 0.003
;
International Tables for Crystallography
(1992, Vol. C, Tables 4.2.6.8 and 6.1.1.4)
;
O O 0.011 0.006
;
International Tables for Crystallography
(1992, Vol. C, Tables 4.2.6.8 and 6.1.1.4)
;
Fe Fe 0.346 0.844
;
International Tables for Crystallography
(1992, Vol. C, Tables 4.2.6.8 and 6.1.1.4)
;

loop_
_geom_angle_atom_site_label_1
_geom_angle_atom_site_label_2
_geom_angle_atom_site_label_3
_geom_angle
_geom_angle_publ_flag
_geom_angle_site_symmetry_1
_geom_angle_site_symmetry_2
_geom_angle_site_symmetry_3
N(1) Fe(1) N(1) 90.01(6) yes . . 2_555
N(1) Fe(1) N(1) 178.50(6) yes . . 3_555
N(1) Fe(1) N(1) 90.01(6) yes . . 4_555
N(1) Fe(1) N(5) 90.75(4) yes . . .
N(1) Fe(1) N(5) 89.25(4) yes . . 2_555
N(1) Fe(1) N(1) 90.01(6) yes 2_555 . 3_555
N(1) Fe(1) N(1) 178.50(6) yes 2_555 . 4_555
N(1) Fe(1) N(5) 89.25(4) yes 2_555 . .
N(1) Fe(1) N(5) 90.75(4) yes 2_555 . 2_555
N(1) Fe(1) N(1) 90.01(6) yes 3_555 . 4_555
N(1) Fe(1) N(5) 90.75(4) yes 3_555 . .
N(1) Fe(1) N(5) 89.25(4) yes 3_555 . 2_555
N(1) Fe(1) N(5) 89.25(4) yes 4_555 . .
N(1) Fe(1) N(5) 90.75(4) yes 4_555 . 2_555
N(5) Fe(1) N(5) 180.0000 yes . . 2_555
N(2) Fe(2) N(2) 177.96(7) yes . . 3_655
N(2) Fe(2) N(3) 89.08(6) yes . . .
N(2) Fe(2) N(3) 90.90(6) yes . . 3_655
N(2) Fe(2) N(7) 88.98(5) yes . . .
N(2) Fe(2) N(8) 91.02(5) yes . . .
N(2) Fe(2) N(3) 90.90(6) yes 3_655 . .
N(2) Fe(2) N(3) 89.08(6) yes 3_655 . 3_655
N(2) Fe(2) N(7) 88.98(5) yes 3_655 . .
N(2) Fe(2) N(8) 91.02(5) yes 3_655 . .
N(3) Fe(2) N(3) 178.94(7) yes . . 3_655
N(3) Fe(2) N(7) 89.47(5) yes . . .
N(3) Fe(2) N(8) 90.53(5) yes . . .
N(3) Fe(2) N(7) 89.47(5) yes 3_655 . .
N(3) Fe(2) N(8) 90.53(5) yes 3_655 . .
N(7) Fe(2) N(8) 180.0000 yes . . .
N(4) Fe(3) N(4) 90.00(7) yes . . 2_556
N(4) Fe(3) N(4) 179.13(6) yes . . 3_555
N(4) Fe(3) N(4) 90.00(7) yes . . 4_556
N(4) Fe(3) N(6) 89.57(4) yes . . .
N(4) Fe(3) N(6) 90.43(4) yes . . 2_556
N(4) Fe(3) N(4) 90.00(7) yes 2_556 . 3_555
N(4) Fe(3) N(4) 179.13(6) yes 2_556 . 4_556
N(4) Fe(3) N(6) 90.43(4) yes 2_556 . .
N(4) Fe(3) N(6) 89.57(4) yes 2_556 . 2_556
N(4) Fe(3) N(4) 90.00(7) yes 3_555 . 4_556
N(4) Fe(3) N(6) 89.57(4) yes 3_555 . .
N(4) Fe(3) N(6) 90.43(4) yes 3_555 . 2_556
N(4) Fe(3) N(6) 90.43(4) yes 4_556 . .
N(4) Fe(3) N(6) 89.57(4) yes 4_556 . 2_556
N(6) Fe(3) N(6) 180.0000 yes . . 2_556
Fe(1) N(1) C(1) 160.47(17) yes . . .
Fe(2) N(2) C(3) 160.23(18) yes . . .
Fe(2) N(3) C(12) 160.69(17) yes . . .
Fe(3) N(4) C(11) 158.65(17) yes . . .
Fe(1) N(5) C(13) 121.13(13) yes . . .
Fe(1) N(5) C(13) 121.13(13) yes . . 3_555
C(13) N(5) C(13) 117.7(2) yes . . 3_555
Fe(3) N(6) C(18) 121.15(13) yes . . .
Fe(3) N(6) C(18) 121.15(13) yes . . 3_555
C(18) N(6) C(18) 117.7(2) yes . . 3_555
Fe(2) N(7) C(19) 121.68(9) yes . . .
Fe(2) N(7) C(19) 121.68(9) yes . . 3_655
C(19) N(7) C(19) 116.64(16) yes . . 3_655
Fe(2) N(8) C(24) 121.48(9) yes . . .
Fe(2) N(8) C(24) 121.48(9) yes . . 3_655
C(24) N(8) C(24) 117.04(16) yes . . 3_655
N(1) C(1) C(2) 173.3(2) yes . . .
C(1) C(2) C(3) 120.6(2) yes . . .
C(1) C(2) C(4) 119.06(19) yes . . .
C(3) C(2) C(4) 120.35(19) yes . . .
N(2) C(3) C(2) 174.4(2) yes . . .
C(2) C(4) C(5) 122.6(2) yes . . .
C(2) C(4) C(9) 121.9(2) yes . . .
C(5) C(4) C(9) 115.5(2) yes . . .
C(4) C(5) C(6) 122.5(2) yes . . .
C(5) C(6) C(7) 120.3(2) yes . . .
C(6) C(7) C(8) 119.3(2) yes . . .
C(6) C(7) C(10) 121.0(2) yes . . 7_555
C(8) C(7) C(10) 119.7(2) yes . . 7_555
C(7) C(8) C(9) 120.5(2) yes . . .
C(4) C(9) C(8) 121.8(2) yes . . .
C(7) C(10) C(11) 119.4(2) yes 7_455 . .
C(7) C(10) C(12) 119.1(2) yes 7_455 . 8_445
C(11) C(10) C(12) 121.3(2) yes . . 8_445
N(4) C(11) C(10) 173.1(2) yes . . .
N(3) C(12) C(10) 174.9(2) yes . . 8_554
N(5) C(13) C(14) 122.9(2) yes . . .
C(13) C(14) C(15) 119.6(2) yes . . .
C(14) C(15) C(14) 117.2(2) yes . . 3_555
C(14) C(15) C(16) 121.39(15) yes . . .
C(14) C(15) C(16) 121.39(15) yes 3_555 . .
C(15) C(16) C(17) 121.90(14) yes . . .
C(15) C(16) C(17) 121.90(14) yes . . 3_555
C(17) C(16) C(17) 116.2(2) yes . . 3_555
C(16) C(17) C(18) 119.8(2) yes . . .
N(6) C(18) C(17) 123.3(2) yes . . .
N(7) C(19) C(20) 124.08(17) yes . . .
C(19) C(20) C(21) 119.14(17) yes . . .
C(20) C(21) C(20) 116.93(18) yes . . 3_655
C(20) C(21) C(22) 121.54(10) yes . . .
C(20) C(21) C(22) 121.54(10) yes 3_655 . .
C(21) C(22) C(23) 121.69(9) yes . . .
C(21) C(22) C(23) 121.69(9) yes . . 3_655
C(23) C(22) C(23) 116.62(16) yes . . 3_655
C(22) C(23) C(24) 120.11(17) yes . . 8_545
N(8) C(24) C(23) 123.06(17) yes . . 8_544
C(4) C(5) H(1) 118.7 no . . .
C(6) C(5) H(1) 118.8 no . . .
C(5) C(6) H(2) 119.9 no . . .
C(7) C(6) H(2) 119.8 no . . .
C(7) C(8) H(3) 119.8 no . . .
C(9) C(8) H(3) 119.7 no . . .
C(4) C(9) H(4) 119.0 no . . .
C(8) C(9) H(4) 119.1 no . . .
N(5) C(13) H(5) 118.2 no . . .
C(14) C(13) H(5) 118.9 no . . .
C(13) C(14) H(6) 120.0 no . . .
C(15) C(14) H(6) 120.4 no . . .
C(16) C(17) H(7) 119.9 no . . .
C(18) C(17) H(7) 120.3 no . . .
N(6) C(18) H(8) 118.7 no . . .
C(17) C(18) H(8) 118.0 no . . .
N(7) C(19) H(9) 117.9 no . . .
C(20) C(19) H(9) 118.0 no . . .
C(19) C(20) H(10) 120.4 no . . .
C(21) C(20) H(10) 120.5 no . . .
C(22) C(23) H(11) 120.2 no . . .
C(24) C(23) H(11) 119.7 no 8_545 . .
N(8) C(24) H(12) 117.9 no . . .
C(23) C(24) H(12) 119.0 no 8_544 . .
O(1) C(25) H(13) 109.5 no . . .
O(1) C(25) H(14) 109.3 no . . .
O(1) C(25) H(15) 109.6 no . . .
H(13) C(25) H(14) 109.5 no . . .
H(13) C(25) H(15) 109.5 no . . .
H(14) C(25) H(15) 109.5 no . . .
O(2) C(26) H(16) 109.1 no . . .
O(2) C(26) H(17) 109.5 no . . .
O(2) C(26) H(18) 109.8 no . . .
H(16) C(26) H(17) 109.5 no . . .
H(16) C(26) H(18) 109.5 no . . .
H(17) C(26) H(18) 109.5 no . . .
O(3) C(27) H(19) 110.1 no . . .
O(3) C(27) H(20) 108.8 no . . .
O(3) C(27) H(21) 109.5 no . . .
H(19) C(27) H(20) 109.5 no . . .
H(19) C(27) H(21) 109.5 no . . .
H(20) C(27) H(21) 109.5 no . . .
O(4) C(28) H(22) 110.1 no . . .
O(4) C(28) H(23) 108.8 no . . .
O(4) C(28) H(24) 109.5 no . . .
H(22) C(28) H(23) 109.5 no . . .
H(22) C(28) H(24) 109.5 no . . .
H(23) C(28) H(24) 109.5 no . . .
O(5) C(29) H(25) 109.7 no . . .
O(5) C(29) H(26) 109.2 no . . .
O(5) C(29) H(27) 109.5 no . . .
H(25) C(29) H(26) 109.5 no . . .
H(25) C(29) H(27) 109.5 no . . .
H(26) C(29) H(27) 109.5 no . . .
O(6) C(30) H(28) 104.9 no . . .
O(6) C(30) H(29) 112.8 no . . .
O(6) C(30) H(30) 110.6 no . . .
H(28) C(30) H(29) 109.5 no . . .
H(28) C(30) H(30) 109.5 no . . .
H(29) C(30) H(30) 109.5 no . . .
O(7) C(31) H(31) 109.0 no . . .
O(7) C(31) H(32) 109.9 no . . .
O(7) C(31) H(33) 109.5 no . . .
H(31) C(31) H(32) 109.5 no . . .
H(31) C(31) H(33) 109.5 no . . .
H(32) C(31) H(33) 109.5 no . . .

loop_
_geom_bond_atom_site_label_1
_geom_bond_atom_site_label_2
_geom_bond_distance
_geom_bond_publ_flag
_geom_bond_site_symmetry_1
_geom_bond_site_symmetry_2
Fe(1) N(1) 2.1463(19) yes . .
Fe(1) N(1) 2.1463(17) yes . 2_555
Fe(1) N(1) 2.1463(19) yes . 3_555
Fe(1) N(1) 2.1463(17) yes . 4_555
Fe(1) N(5) 2.181(2) yes . .
Fe(1) N(5) 2.181(2) yes . 2_555
Fe(2) N(2) 2.1514(17) yes . .
Fe(2) N(2) 2.1514(17) yes . 3_655
Fe(2) N(3) 2.1366(17) yes . .
Fe(2) N(3) 2.1366(17) yes . 3_655
Fe(2) N(7) 2.1891(16) yes . .
Fe(2) N(8) 2.1696(16) yes . .
Fe(3) N(4) 2.1440(19) yes . .
Fe(3) N(4) 2.1440(19) yes . 2_556
Fe(3) N(4) 2.1440(19) yes . 3_555
Fe(3) N(4) 2.1440(19) yes . 4_556
Fe(3) N(6) 2.198(2) yes . .
Fe(3) N(6) 2.198(2) yes . 2_556
O(1) C(25) 1.394(4) yes . .
O(2) C(26) 1.438(3) yes . .
O(3) C(27) 1.409(4) yes . .
O(4) C(28) 1.438(3) yes . .
O(5) C(29) 1.423(3) yes . .
O(6) C(30) 1.373(8) yes . .
O(7) C(31) 1.373(5) yes . .
N(1) C(1) 1.153(2) yes . .
N(2) C(3) 1.154(2) yes . .
N(3) C(12) 1.165(2) yes . .
N(4) C(11) 1.168(2) yes . .
N(5) C(13) 1.333(2) yes . .
N(5) C(13) 1.333(2) yes . 3_555
N(6) C(18) 1.335(2) yes . .
N(6) C(18) 1.335(2) yes . 3_555
N(7) C(19) 1.332(2) yes . .
N(7) C(19) 1.332(2) yes . 3_655
N(8) C(24) 1.344(2) yes . .
N(8) C(24) 1.344(2) yes . 3_655
C(1) C(2) 1.402(3) yes . .
C(2) C(3) 1.398(3) yes . .
C(2) C(4) 1.450(3) yes . .
C(4) C(5) 1.394(3) yes . .
C(4) C(9) 1.431(3) yes . .
C(5) C(6) 1.392(3) yes . .
C(6) C(7) 1.375(3) yes . .
C(7) C(8) 1.388(3) yes . .
C(7) C(10) 1.509(3) yes . 7_555
C(8) C(9) 1.374(3) yes . .
C(10) C(11) 1.375(3) yes . .
C(10) C(12) 1.399(3) yes . 8_445
C(13) C(14) 1.390(3) yes . .
C(14) C(15) 1.388(3) yes . .
C(15) C(16) 1.477(4) yes . .
C(16) C(17) 1.405(2) yes . .
C(16) C(17) 1.405(2) yes . 3_555
C(17) C(18) 1.358(3) yes . .
C(19) C(20) 1.383(2) yes . .
C(20) C(21) 1.398(2) yes . .
C(21) C(22) 1.467(2) yes . .
C(22) C(23) 1.392(2) yes . .
C(22) C(23) 1.392(2) yes . 3_655
C(23) C(24) 1.376(2) yes . 8_545
C(5) H(1) 0.950 no . .
C(6) H(2) 0.950 no . .
C(8) H(3) 0.950 no . .
C(9) H(4) 0.950 no . .
C(13) H(5) 0.950 no . .
C(14) H(6) 0.950 no . .
C(17) H(7) 0.950 no . .
C(18) H(8) 0.950 no . .
C(19) H(9) 0.950 no . .
C(20) H(10) 0.950 no . .
C(23) H(11) 0.950 no . .
C(24) H(12) 0.950 no . .
C(25) H(13) 0.950 no . .
C(25) H(14) 0.950 no . .
C(25) H(15) 0.950 no . .
C(26) H(16) 0.950 no . .
C(26) H(17) 0.950 no . .
C(26) H(18) 0.950 no . .
C(27) H(19) 0.950 no . .
C(27) H(20) 0.950 no . .
C(27) H(21) 0.950 no . .
C(28) H(22) 0.950 no . .
C(28) H(23) 0.950 no . .
C(28) H(24) 0.950 no . .
C(29) H(25) 0.950 no . .
C(29) H(26) 0.950 no . .
C(29) H(27) 0.950 no . .
C(30) H(28) 0.950 no . .
C(30) H(29) 0.950 no . .
C(30) H(30) 0.950 no . .
C(31) H(31) 0.950 no . .
C(31) H(32) 0.950 no . .
C(31) H(33) 0.950 no . .

loop_
_geom_contact_atom_site_label_1
_geom_contact_atom_site_label_2
_geom_contact_distance
_geom_contact_publ_flag
_geom_contact_site_symmetry_1
_geom_contact_site_symmetry_2
O(1) O(3) 2.673(3) ? . 7_545
O(1) O(4) 2.644(3) ? . .
O(1) C(20) 3.570(3) ? . 3_655
O(1) C(28) 3.364(4) ? . .
O(2) O(3) 2.629(3) ? . .
O(2) O(5) 3.532(2) ? . .
O(2) O(6) 2.748(3) ? . 5_545
O(2) C(14) 3.464(3) ? . 3_555
O(2) C(27) 3.387(4) ? . .
O(3) O(1) 2.673(3) ? . 7_445
O(3) O(2) 2.629(3) ? . .
O(3) C(25) 3.304(4) ? . 7_445
O(3) C(26) 3.528(3) ? . .
O(4) O(1) 2.644(3) ? . .
O(4) O(5) 2.667(2) ? . .
O(4) C(20) 3.545(2) ? . .
O(4) C(21) 3.3749(19) ? . .
O(4) C(23) 3.578(2) ? . .
O(4) C(25) 3.600(4) ? . .
O(4) C(29) 3.339(3) ? . .
O(5) O(2) 3.532(2) ? . .
O(5) O(4) 2.667(2) ? . .
O(5) O(7) 2.637(3) ? . .
O(5) C(14) 3.564(3) ? . 3_555
O(5) C(31) 3.394(5) ? . .
O(6) O(2) 2.748(3) ? . 5_555
O(6) O(7) 2.861(4) ? . .
O(6) C(20) 3.559(3) ? . .
O(6) C(23) 3.512(3) ? . .
O(6) C(26) 3.267(4) ? . 5_555
O(7) O(5) 2.637(3) ? . .
O(7) O(6) 2.861(4) ? . .
O(7) C(23) 3.478(3) ? . .
O(7) C(24) 3.515(3) ? . 8_545
O(7) C(29) 3.480(4) ? . .
N(3) C(6) 3.553(2) ? . 4_655
N(3) C(7) 3.511(2) ? . 4_655
N(8) C(22) 2.809(2) ? . 6_554
N(8) C(23) 2.392(2) ? . 6_554
C(5) C(30) 3.568(7) ? . .
C(6) N(3) 3.553(2) ? . 2_565
C(6) C(12) 2.900(3) ? . 2_565
C(6) C(28) 3.513(4) ? . 4_555
C(7) N(3) 3.511(2) ? . 2_565
C(7) C(12) 2.508(3) ? . 2_565
C(12) C(6) 2.900(3) ? . 4_655
C(12) C(7) 2.508(3) ? . 4_655
C(14) O(2) 3.464(3) ? . 3_555
C(14) O(5) 3.564(3) ? . 3_555
C(20) O(1) 3.570(3) ? . 3_655
C(20) O(4) 3.545(2) ? . .
C(20) O(6) 3.559(3) ? . .
C(20) C(25) 3.597(4) ? . 3_655
C(21) O(4) 3.3749(19) ? . .
C(21) O(4) 3.3749(19) ? . 3_655
C(22) N(8) 2.809(2) ? . 6_555
C(22) C(24) 2.399(2) ? . 6_555
C(23) O(4) 3.578(2) ? . .
C(23) O(6) 3.512(3) ? . .
C(23) O(7) 3.478(3) ? . .
C(23) N(8) 2.392(2) ? . 6_555
C(23) C(24) 2.707(2) ? . 6_555
C(24) O(7) 3.515(3) ? . 8_544
C(24) C(22) 2.399(2) ? . 6_554
C(24) C(23) 2.707(2) ? . 6_554
C(25) O(3) 3.304(4) ? . 7_545
C(25) O(4) 3.600(4) ? . .
C(25) C(20) 3.597(4) ? . 3_655
C(25) C(31) 3.580(6) ? . 5_545
C(26) O(3) 3.528(3) ? . .
C(26) O(6) 3.267(4) ? . 5_545
C(27) O(2) 3.387(4) ? . .
C(28) O(1) 3.364(4) ? . .
C(28) C(6) 3.513(4) ? . 2_555
C(29) O(4) 3.339(3) ? . .
C(29) O(7) 3.480(4) ? . .
C(30) C(5) 3.568(7) ? . .
C(31) O(5) 3.394(5) ? . .
C(31) C(25) 3.580(6) ? . 5_555
O(1) H(10) 3.290 ? . 3_655
O(1) H(22) 3.439 ? . .
O(1) H(24) 3.317 ? . .
O(1) H(26) 3.461 ? . .
O(1) H(32) 2.861 ? . 5_545
O(2) H(6) 2.870 ? . 3_555
O(2) H(7) 2.687 ? . 3_555
O(2) H(13) 3.411 ? . 7_445
O(2) H(21) 3.215 ? . .
O(2) H(26) 3.216 ? . .
O(3) H(7) 3.323 ? . 3_555
O(3) H(13) 3.133 ? . 7_445
O(3) H(14) 3.452 ? . 7_445
O(3) H(16) 3.345 ? . .
O(4) H(11) 3.241 ? . .
O(4) H(15) 3.430 ? . .
O(4) H(17) 3.165 ? . .
O(4) H(26) 3.195 ? . .
O(4) H(27) 3.476 ? . .
O(5) H(6) 2.661 ? . 3_555
O(5) H(7) 3.065 ? . 3_555
O(5) H(11) 3.484 ? . .
O(5) H(17) 3.354 ? . .
O(5) H(31) 3.266 ? . .
O(5) H(33) 3.588 ? . .
O(6) H(10) 2.671 ? . .
O(6) H(11) 2.630 ? . .
O(6) H(18) 2.842 ? . 5_555
O(6) H(26) 3.197 ? . 5_555
O(7) H(11) 2.841 ? . .
O(7) H(12) 2.906 ? . 8_545
O(7) H(18) 2.897 ? . 5_555
O(7) H(27) 3.401 ? . .
O(7) H(29) 3.502 ? . .
N(1) H(21) 3.501 ? . 4_555
N(2) H(16) 3.547 ? . 4_555
N(2) H(20) 3.210 ? . 4_555
N(2) H(21) 3.570 ? . 4_555
N(3) H(2) 2.930 ? . 4_655
N(3) H(27) 3.427 ? . 6_554
N(4) H(14) 3.529 ? . 6_455
N(6) H(31) 3.506 ? . .
N(6) H(31) 3.506 ? . 3_555
N(7) H(24) 3.229 ? . .
N(7) H(24) 3.229 ? . 3_655
N(8) H(11) 3.235 ? . 6_554
C(1) H(21) 3.166 ? . 4_555
C(1) H(23) 3.276 ? . .
C(2) H(16) 3.123 ? . 4_555
C(2) H(21) 3.391 ? . 4_555
C(2) H(23) 3.459 ? . .
C(2) H(30) 3.485 ? . .
C(3) H(16) 3.124 ? . 4_555
C(3) H(20) 3.382 ? . 4_555
C(3) H(21) 3.209 ? . 4_555
C(3) H(23) 3.543 ? . .
C(4) H(16) 3.362 ? . 4_555
C(4) H(22) 3.488 ? . 4_555
C(4) H(28) 3.308 ? . .
C(4) H(30) 3.267 ? . .
C(5) H(19) 3.442 ? . 3_555
C(5) H(22) 3.015 ? . 4_555
C(5) H(28) 3.224 ? . .
C(5) H(29) 3.346 ? . .
C(5) H(30) 3.561 ? . .
C(6) H(19) 3.434 ? . 3_555
C(6) H(22) 3.064 ? . 4_555
C(6) H(24) 3.158 ? . 4_555
C(6) H(28) 3.275 ? . .
C(7) H(15) 3.403 ? . 4_555
C(7) H(22) 3.541 ? . 4_555
C(7) H(24) 3.585 ? . 4_555
C(7) H(25) 3.562 ? . 5_555
C(7) H(28) 3.403 ? . .
C(8) H(28) 3.477 ? . .
C(8) H(33) 3.255 ? . 6_554
C(9) H(16) 3.541 ? . 4_555
C(9) H(28) 3.411 ? . .
C(9) H(33) 3.378 ? . 6_554
C(10) H(15) 3.005 ? . 6_455
C(10) H(25) 3.298 ? . 3_555
C(11) H(14) 3.362 ? . 6_455
C(11) H(15) 3.167 ? . 6_455
C(11) H(33) 3.564 ? . 3_555
C(12) H(2) 2.563 ? . 4_655
C(12) H(15) 3.316 ? . 3_655
C(12) H(25) 3.486 ? . 6_554
C(12) H(27) 3.381 ? . 6_554
C(13) H(17) 3.347 ? . 3_555
C(13) H(21) 3.508 ? . 3_555
C(14) H(17) 3.261 ? . 3_555
C(16) H(31) 3.016 ? . .
C(16) H(31) 3.016 ? . 3_555
C(17) H(13) 3.438 ? . 5_555
C(17) H(14) 3.467 ? . 5_555
C(17) H(25) 3.496 ? . 3_555
C(17) H(31) 3.234 ? . .
C(17) H(31) 3.039 ? . 3_555
C(18) H(13) 3.420 ? . 5_555
C(18) H(14) 3.280 ? . 5_555
C(18) H(25) 3.592 ? . 3_555
C(18) H(31) 3.464 ? . .
C(18) H(31) 3.273 ? . 3_555
C(19) H(15) 3.260 ? . 3_655
C(19) H(24) 3.261 ? . .
C(19) H(24) 3.347 ? . 3_655
C(19) H(30) 3.293 ? . .
C(20) H(13) 3.464 ? . 3_655
C(20) H(15) 3.231 ? . 3_655
C(20) H(24) 3.476 ? . .
C(20) H(24) 3.557 ? . 3_655
C(20) H(30) 3.028 ? . .
C(22) H(12) 3.251 ? . 6_555
C(23) H(27) 3.403 ? . .
C(24) H(27) 3.160 ? . 8_544
C(25) H(8) 3.555 ? . 5_545
C(25) H(10) 3.230 ? . 3_655
C(25) H(24) 3.521 ? . .
C(25) H(31) 3.454 ? . 5_545
C(25) H(32) 2.929 ? . 5_545
C(26) H(6) 3.242 ? . 3_555
C(26) H(21) 3.310 ? . .
C(26) H(22) 3.129 ? . .
C(26) H(26) 3.435 ? . .
C(26) H(32) 3.295 ? . 5_545
C(27) H(2) 3.376 ? . 3_555
C(27) H(16) 3.270 ? . .
C(27) H(26) 3.545 ? . 7_445
C(27) H(29) 3.146 ? . 3_555
C(28) H(2) 3.509 ? . 2_555
C(28) H(5) 3.483 ? . 3_555
C(28) H(15) 3.397 ? . .
C(28) H(17) 3.045 ? . .
C(29) H(7) 3.439 ? . 3_555
C(29) H(20) 3.533 ? . 7_545
C(29) H(28) 3.421 ? . 5_545
C(30) H(10) 2.955 ? . .
C(30) H(11) 3.523 ? . .
C(30) H(19) 3.048 ? . 3_555
C(30) H(26) 3.357 ? . 5_555
C(31) H(3) 3.508 ? . 6_555
C(31) H(14) 2.761 ? . 5_555
C(31) H(18) 3.011 ? . 5_555
H(1) H(19) 3.133 ? . 3_555
H(1) H(21) 3.299 ? . 3_555
H(1) H(22) 3.217 ? . 4_555
H(1) H(29) 3.368 ? . .
H(2) N(3) 2.930 ? . 2_565
H(2) C(12) 2.563 ? . 2_565
H(2) C(27) 3.376 ? . 3_555
H(2) C(28) 3.509 ? . 4_555
H(2) H(19) 3.125 ? . 3_555
H(2) H(20) 3.046 ? . 3_555
H(2) H(21) 3.408 ? . 3_555
H(2) H(22) 3.301 ? . 4_555
H(2) H(24) 3.004 ? . 4_555
H(3) C(31) 3.508 ? . 6_554
H(3) H(14) 3.346 ? . 4_555
H(3) H(32) 3.448 ? . 6_554
H(3) H(33) 2.775 ? . 6_554
H(4) H(16) 3.443 ? . 4_555
H(4) H(33) 3.029 ? . 6_554
H(5) C(28) 3.483 ? . 3_555
H(5) H(17) 2.867 ? . 3_555
H(5) H(22) 3.161 ? . 3_555
H(5) H(23) 2.967 ? . 3_555
H(6) O(2) 2.870 ? . 3_555
H(6) O(5) 2.661 ? . 3_555
H(6) C(26) 3.242 ? . 3_555
H(6) H(17) 2.697 ? . 3_555
H(6) H(31) 3.591 ? . 3_555
H(7) O(2) 2.687 ? . 3_555
H(7) O(3) 3.323 ? . 3_555
H(7) O(5) 3.065 ? . 3_555
H(7) C(29) 3.439 ? . 3_555
H(7) H(13) 3.105 ? . 5_555
H(7) H(14) 3.526 ? . 5_555
H(7) H(25) 2.986 ? . 3_555
H(7) H(31) 3.436 ? . 3_555
H(8) C(25) 3.555 ? . 5_555
H(8) H(13) 3.065 ? . 5_555
H(8) H(14) 3.215 ? . 5_555
H(8) H(25) 3.139 ? . 3_555
H(9) H(15) 3.105 ? . 3_655
H(9) H(30) 2.961 ? . .
H(10) O(1) 3.290 ? . 3_655
H(10) O(6) 2.671 ? . .
H(10) C(25) 3.230 ? . 3_655
H(10) C(30) 2.955 ? . .
H(10) H(13) 2.880 ? . 3_655
H(10) H(15) 3.072 ? . 3_655
H(10) H(28) 3.273 ? . .
H(10) H(30) 2.470 ? . .
H(11) O(4) 3.241 ? . .
H(11) O(5) 3.484 ? . .
H(11) O(6) 2.630 ? . .
H(11) O(7) 2.841 ? . .
H(11) N(8) 3.235 ? . 6_555
H(11) C(30) 3.523 ? . .
H(11) H(27) 3.508 ? . .
H(11) H(30) 3.358 ? . .
H(12) O(7) 2.906 ? . 8_544
H(12) C(22) 3.251 ? . 6_554
H(12) H(16) 3.254 ? . 2_655
H(12) H(27) 3.093 ? . 8_544
H(12) H(33) 3.502 ? . 8_544
H(13) O(2) 3.411 ? . 7_545
H(13) O(3) 3.133 ? . 7_545
H(13) C(17) 3.438 ? . 5_545
H(13) C(18) 3.420 ? . 5_545
H(13) C(20) 3.464 ? . 3_655
H(13) H(7) 3.105 ? . 5_545
H(13) H(8) 3.065 ? . 5_545
H(13) H(10) 2.880 ? . 3_655
H(14) O(3) 3.452 ? . 7_545
H(14) N(4) 3.529 ? . 6_544
H(14) C(11) 3.362 ? . 6_544
H(14) C(17) 3.467 ? . 5_545
H(14) C(18) 3.280 ? . 5_545
H(14) C(31) 2.761 ? . 5_545
H(14) H(3) 3.346 ? . 2_555
H(14) H(7) 3.526 ? . 5_545
H(14) H(8) 3.215 ? . 5_545
H(14) H(31) 2.628 ? . 5_545
H(14) H(32) 2.240 ? . 5_545
H(14) H(33) 3.000 ? . 5_545
H(15) O(4) 3.430 ? . .
H(15) C(7) 3.403 ? . 2_555
H(15) C(10) 3.005 ? . 6_544
H(15) C(11) 3.167 ? . 6_544
H(15) C(12) 3.316 ? . 3_655
H(15) C(19) 3.260 ? . 3_655
H(15) C(20) 3.231 ? . 3_655
H(15) C(28) 3.397 ? . .
H(15) H(9) 3.105 ? . 3_655
H(15) H(10) 3.072 ? . 3_655
H(15) H(22) 3.452 ? . .
H(15) H(24) 2.870 ? . .
H(15) H(32) 3.451 ? . 5_545
H(16) O(3) 3.345 ? . .
H(16) N(2) 3.547 ? . 2_555
H(16) C(2) 3.123 ? . 2_555
H(16) C(3) 3.124 ? . 2_555
H(16) C(4) 3.362 ? . 2_555
H(16) C(9) 3.541 ? . 2_555
H(16) C(27) 3.270 ? . .
H(16) H(4) 3.443 ? . 2_555
H(16) H(12) 3.254 ? . 4_545
H(16) H(20) 3.260 ? . .
H(16) H(21) 2.771 ? . .
H(16) H(22) 3.514 ? . .
H(16) H(32) 3.527 ? . 5_545
H(17) O(4) 3.165 ? . .
H(17) O(5) 3.354 ? . .
H(17) C(13) 3.347 ? . 3_555
H(17) C(14) 3.261 ? . 3_555
H(17) C(28) 3.045 ? . .
H(17) H(5) 2.867 ? . 3_555
H(17) H(6) 2.697 ? . 3_555
H(17) H(21) 3.479 ? . .
H(17) H(22) 2.346 ? . .
H(17) H(23) 3.345 ? . .
H(17) H(26) 3.444 ? . .
H(18) O(6) 2.842 ? . 5_545
H(18) O(7) 2.897 ? . 5_545
H(18) C(31) 3.011 ? . 5_545
H(18) H(22) 3.179 ? . .
H(18) H(26) 3.090 ? . .
H(18) H(32) 2.401 ? . 5_545
H(18) H(33) 3.389 ? . 5_545
H(19) C(5) 3.442 ? . 3_555
H(19) C(6) 3.434 ? . 3_555
H(19) C(30) 3.048 ? . 3_555
H(19) H(1) 3.133 ? . 3_555
H(19) H(2) 3.125 ? . 3_555
H(19) H(26) 3.144 ? . 7_445
H(19) H(27) 3.481 ? . 7_445
H(19) H(28) 3.151 ? . 3_555
H(19) H(29) 2.210 ? . 3_555
H(20) N(2) 3.210 ? . 2_555
H(20) C(3) 3.382 ? . 2_555
H(20) C(29) 3.533 ? . 7_445
H(20) H(2) 3.046 ? . 3_555
H(20) H(16) 3.260 ? . .
H(20) H(26) 3.265 ? . 7_445
H(20) H(27) 2.957 ? . 7_445
H(21) O(2) 3.215 ? . .
H(21) N(1) 3.501 ? . 2_555
H(21) N(2) 3.570 ? . 2_555
H(21) C(1) 3.166 ? . 2_555
H(21) C(2) 3.391 ? . 2_555
H(21) C(3) 3.209 ? . 2_555
H(21) C(13) 3.508 ? . 3_555
H(21) C(26) 3.310 ? . .
H(21) H(1) 3.299 ? . 3_555
H(21) H(2) 3.408 ? . 3_555
H(21) H(16) 2.771 ? . .
H(21) H(17) 3.479 ? . .
H(22) O(1) 3.439 ? . .
H(22) C(4) 3.488 ? . 2_555
H(22) C(5) 3.015 ? . 2_555
H(22) C(6) 3.064 ? . 2_555
H(22) C(7) 3.541 ? . 2_555
H(22) C(26) 3.129 ? . .
H(22) H(1) 3.217 ? . 2_555
H(22) H(2) 3.301 ? . 2_555
H(22) H(5) 3.161 ? . 3_555
H(22) H(15) 3.452 ? . .
H(22) H(16) 3.514 ? . .
H(22) H(17) 2.346 ? . .
H(22) H(18) 3.179 ? . .
H(23) C(1) 3.276 ? . .
H(23) C(2) 3.459 ? . .
H(23) C(3) 3.543 ? . .
H(23) H(5) 2.967 ? . 3_555
H(23) H(17) 3.345 ? . .
H(23) H(30) 2.958 ? . .
H(24) O(1) 3.317 ? . .
H(24) N(7) 3.229 ? . .
H(24) C(6) 3.158 ? . 2_555
H(24) C(7) 3.585 ? . 2_555
H(24) C(19) 3.261 ? . .
H(24) C(19) 3.347 ? . 3_655
H(24) C(20) 3.476 ? . .
H(24) C(20) 3.557 ? . 3_655
H(24) C(25) 3.521 ? . .
H(24) H(2) 3.004 ? . 2_555
H(24) H(15) 2.870 ? . .
H(25) C(7) 3.562 ? . 5_545
H(25) C(10) 3.298 ? . 3_555
H(25) C(12) 3.486 ? . 6_555
H(25) C(17) 3.496 ? . 3_555
H(25) C(18) 3.592 ? . 3_555
H(25) H(7) 2.986 ? . 3_555
H(25) H(8) 3.139 ? . 3_555
H(25) H(28) 2.977 ? . 5_545
H(26) O(1) 3.461 ? . .
H(26) O(2) 3.216 ? . .
H(26) O(4) 3.195 ? . .
H(26) O(6) 3.197 ? . 5_545
H(26) C(26) 3.435 ? . .
H(26) C(27) 3.545 ? . 7_545
H(26) C(30) 3.357 ? . 5_545
H(26) H(17) 3.444 ? . .
H(26) H(18) 3.090 ? . .
H(26) H(19) 3.144 ? . 7_545
H(26) H(20) 3.265 ? . 7_545
H(26) H(28) 3.005 ? . 5_545
H(26) H(29) 3.296 ? . 5_545
H(27) O(4) 3.476 ? . .
H(27) O(7) 3.401 ? . .
H(27) N(3) 3.427 ? . 6_555
H(27) C(12) 3.381 ? . 6_555
H(27) C(23) 3.403 ? . .
H(27) C(24) 3.160 ? . 8_545
H(27) H(11) 3.508 ? . .
H(27) H(12) 3.093 ? . 8_545
H(27) H(19) 3.481 ? . 7_545
H(27) H(20) 2.957 ? . 7_545
H(28) C(4) 3.308 ? . .
H(28) C(5) 3.224 ? . .
H(28) C(6) 3.275 ? . .
H(28) C(7) 3.403 ? . .
H(28) C(8) 3.477 ? . .
H(28) C(9) 3.411 ? . .
H(28) C(29) 3.421 ? . 5_555
H(28) H(10) 3.273 ? . .
H(28) H(19) 3.151 ? . 3_555
H(28) H(25) 2.977 ? . 5_555
H(28) H(26) 3.005 ? . 5_555
H(29) O(7) 3.502 ? . .
H(29) C(5) 3.346 ? . .
H(29) C(27) 3.146 ? . 3_555
H(29) H(1) 3.368 ? . .
H(29) H(19) 2.210 ? . 3_555
H(29) H(26) 3.296 ? . 5_555
H(30) C(2) 3.485 ? . .
H(30) C(4) 3.267 ? . .
H(30) C(5) 3.561 ? . .
H(30) C(19) 3.293 ? . .
H(30) C(20) 3.028 ? . .
H(30) H(9) 2.961 ? . .
H(30) H(10) 2.470 ? . .
H(30) H(11) 3.358 ? . .
H(30) H(23) 2.958 ? . .
H(31) O(5) 3.266 ? . .
H(31) N(6) 3.506 ? . .
H(31) C(16) 3.016 ? . .
H(31) C(17) 3.234 ? . .
H(31) C(17) 3.039 ? . 3_555
H(31) C(18) 3.464 ? . .
H(31) C(18) 3.273 ? . 3_555
H(31) C(25) 3.454 ? . 5_555
H(31) H(6) 3.591 ? . 3_555
H(31) H(7) 3.436 ? . 3_555
H(31) H(14) 2.628 ? . 5_555
H(32) O(1) 2.861 ? . 5_555
H(32) C(25) 2.929 ? . 5_555
H(32) C(26) 3.295 ? . 5_555
H(32) H(3) 3.448 ? . 6_555
H(32) H(14) 2.240 ? . 5_555
H(32) H(15) 3.451 ? . 5_555
H(32) H(16) 3.527 ? . 5_555
H(32) H(18) 2.401 ? . 5_555
H(33) O(5) 3.588 ? . .
H(33) C(8) 3.255 ? . 6_555
H(33) C(9) 3.378 ? . 6_555
H(33) C(11) 3.564 ? . 3_555
H(33) H(3) 2.775 ? . 6_555
H(33) H(4) 3.029 ? . 6_555
H(33) H(12) 3.502 ? . 8_545
H(33) H(14) 3.000 ? . 5_555
H(33) H(18) 3.389 ? . 5_555

loop_
_geom_torsion_atom_site_label_1
_geom_torsion_atom_site_label_2
_geom_torsion_atom_site_label_3
_geom_torsion_atom_site_label_4
_geom_torsion
_geom_torsion_publ_flag
_geom_torsion_site_symmetry_1
_geom_torsion_site_symmetry_2
_geom_torsion_site_symmetry_3
_geom_torsion_site_symmetry_4
N(1) Fe(1) N(1) C(1) 25.7(5) ? . . 2_555 2_555
N(1) Fe(1) N(1) C(1) 155.8(5) ? 2_555 . . .
N(1) Fe(1) N(1) C(1) 65(2) ? . . 3_555 3_555
N(1) Fe(1) N(1) C(1) 65(2) ? 3_555 . . .
N(1) Fe(1) N(1) C(1) -155.8(5) ? . . 4_555 4_555
N(1) Fe(1) N(1) C(1) -25.7(5) ? 4_555 . . .
N(1) Fe(1) N(5) C(13) 146.90(13) ? . . . .
N(1) Fe(1) N(5) C(13) -33.10(13) ? . . . 3_555
N(5) Fe(1) N(1) C(1) -114.9(5) ? . . . .
N(1) Fe(1) N(5) C(13) -56.90(13) ? . . 2_555 2_555
N(5) Fe(1) N(1) C(1) 65.1(5) ? 2_555 . . .
N(1) Fe(1) N(1) C(1) -25.7(5) ? 2_555 . 3_555 3_555
N(1) Fe(1) N(1) C(1) -155.8(5) ? 3_555 . 2_555 2_555
N(1) Fe(1) N(1) C(1) -65(2) ? 2_555 . 4_555 4_555
N(1) Fe(1) N(1) C(1) -65(2) ? 4_555 . 2_555 2_555
N(1) Fe(1) N(5) C(13) -123.10(13) ? 2_555 . . .
N(1) Fe(1) N(5) C(13) 56.90(13) ? 2_555 . . 3_555
N(5) Fe(1) N(1) C(1) -65.1(5) ? . . 2_555 2_555
N(1) Fe(1) N(5) C(13) -146.90(13) ? 2_555 . 2_555 2_555
N(5) Fe(1) N(1) C(1) 114.9(5) ? 2_555 . 2_555 2_555
N(1) Fe(1) N(1) C(1) 25.7(5) ? 3_555 . 4_555 4_555
N(1) Fe(1) N(1) C(1) 155.8(5) ? 4_555 . 3_555 3_555
N(1) Fe(1) N(5) C(13) -33.10(13) ? 3_555 . . .
N(1) Fe(1) N(5) C(13) 146.90(13) ? 3_555 . . 3_555
N(5) Fe(1) N(1) C(1) -114.9(5) ? . . 3_555 3_555
N(1) Fe(1) N(5) C(13) 123.10(13) ? 3_555 . 2_555 2_555
N(5) Fe(1) N(1) C(1) 65.1(5) ? 2_555 . 3_555 3_555
N(1) Fe(1) N(5) C(13) 56.90(13) ? 4_555 . . .
N(1) Fe(1) N(5) C(13) -123.10(13) ? 4_555 . . 3_555
N(5) Fe(1) N(1) C(1) -65.1(5) ? . . 4_555 4_555
N(1) Fe(1) N(5) C(13) 33.10(13) ? 4_555 . 2_555 2_555
N(5) Fe(1) N(1) C(1) 114.9(5) ? 2_555 . 4_555 4_555
N(2) Fe(2) N(2) C(3) 35(2) ? . . 3_655 3_655
N(2) Fe(2) N(2) C(3) 35(2) ? 3_655 . . .
N(2) Fe(2) N(3) C(12) 129.6(5) ? . . . .
N(3) Fe(2) N(2) C(3) -54.0(5) ? . . . .
N(2) Fe(2) N(3) C(12) -48.3(5) ? . . 3_655 3_655
N(3) Fe(2) N(2) C(3) 125.0(5) ? 3_655 . . .
N(2) Fe(2) N(7) C(19) -47.21(10) ? . . . .
N(2) Fe(2) N(7) C(19) 132.79(10) ? . . . 3_655
N(7) Fe(2) N(2) C(3) 35.5(5) ? . . . .
N(2) Fe(2) N(8) C(24) -130.08(10) ? . . . .
N(2) Fe(2) N(8) C(24) 49.92(10) ? . . . 3_655
N(8) Fe(2) N(2) C(3) -144.5(5) ? . . . .
N(2) Fe(2) N(3) C(12) -48.3(5) ? 3_655 . . .
N(3) Fe(2) N(2) C(3) 125.0(5) ? . . 3_655 3_655
N(2) Fe(2) N(3) C(12) 129.6(5) ? 3_655 . 3_655 3_655
N(3) Fe(2) N(2) C(3) -54.0(5) ? 3_655 . 3_655 3_655
N(2) Fe(2) N(7) C(19) 132.79(10) ? 3_655 . . .
N(2) Fe(2) N(7) C(19) -47.21(10) ? 3_655 . . 3_655
N(7) Fe(2) N(2) C(3) 35.5(5) ? . . 3_655 3_655
N(2) Fe(2) N(8) C(24) 49.92(10) ? 3_655 . . .
N(2) Fe(2) N(8) C(24) -130.08(10) ? 3_655 . . 3_655
N(8) Fe(2) N(2) C(3) -144.5(5) ? . . 3_655 3_655
N(3) Fe(2) N(3) C(12) 41(3) ? . . 3_655 3_655
N(3) Fe(2) N(3) C(12) 41(3) ? 3_655 . . .
N(3) Fe(2) N(7) C(19) 41.88(10) ? . . . .
N(3) Fe(2) N(7) C(19) -138.12(10) ? . . . 3_655
N(7) Fe(2) N(3) C(12) 40.6(5) ? . . . .
N(3) Fe(2) N(8) C(24) 140.83(10) ? . . . .
N(3) Fe(2) N(8) C(24) -39.17(10) ? . . . 3_655
N(8) Fe(2) N(3) C(12) -139.4(5) ? . . . .
N(3) Fe(2) N(7) C(19) -138.12(10) ? 3_655 . . .
N(3) Fe(2) N(7) C(19) 41.88(10) ? 3_655 . . 3_655
N(7) Fe(2) N(3) C(12) 40.6(5) ? . . 3_655 3_655
N(3) Fe(2) N(8) C(24) -39.17(10) ? 3_655 . . .
N(3) Fe(2) N(8) C(24) 140.83(10) ? 3_655 . . 3_655
N(8) Fe(2) N(3) C(12) -139.4(5) ? . . 3_655 3_655
N(4) Fe(3) N(4) C(11) 148.7(4) ? . . 2_556 2_556
N(4) Fe(3) N(4) C(11) 32.2(4) ? 2_556 . . .
N(4) Fe(3) N(4) C(11) -58(4) ? . . 3_555 3_555
N(4) Fe(3) N(4) C(11) -58(4) ? 3_555 . . .
N(4) Fe(3) N(4) C(11) -32.2(4) ? . . 4_556 4_556
N(4) Fe(3) N(4) C(11) -148.7(4) ? 4_556 . . .
N(4) Fe(3) N(6) C(18) 47.20(13) ? . . . .
N(4) Fe(3) N(6) C(18) -132.80(13) ? . . . 3_555
N(6) Fe(3) N(4) C(11) -58.3(4) ? . . . .
N(4) Fe(3) N(6) C(18) -137.20(13) ? . . 2_556 2_556
N(6) Fe(3) N(4) C(11) 121.7(4) ? 2_556 . . .
N(4) Fe(3) N(4) C(11) -148.7(4) ? 2_556 . 3_555 3_555
N(4) Fe(3) N(4) C(11) -32.2(4) ? 3_555 . 2_556 2_556
N(4) Fe(3) N(4) C(11) 58(4) ? 2_556 . 4_556 4_556
N(4) Fe(3) N(4) C(11) 58(4) ? 4_556 . 2_556 2_556
N(4) Fe(3) N(6) C(18) -42.80(13) ? 2_556 . . .
N(4) Fe(3) N(6) C(18) 137.20(13) ? 2_556 . . 3_555
N(6) Fe(3) N(4) C(11) -121.7(4) ? . . 2_556 2_556
N(4) Fe(3) N(6) C(18) -47.20(13) ? 2_556 . 2_556 2_556
N(6) Fe(3) N(4) C(11) 58.3(4) ? 2_556 . 2_556 2_556
N(4) Fe(3) N(4) C(11) 148.7(4) ? 3_555 . 4_556 4_556
N(4) Fe(3) N(4) C(11) 32.2(4) ? 4_556 . 3_555 3_555
N(4) Fe(3) N(6) C(18) -132.80(13) ? 3_555 . . .
N(4) Fe(3) N(6) C(18) 47.20(13) ? 3_555 . . 3_555
N(6) Fe(3) N(4) C(11) -58.3(4) ? . . 3_555 3_555
N(4) Fe(3) N(6) C(18) 42.80(13) ? 3_555 . 2_556 2_556
N(6) Fe(3) N(4) C(11) 121.7(4) ? 2_556 . 3_555 3_555
N(4) Fe(3) N(6) C(18) 137.20(13) ? 4_556 . . .
N(4) Fe(3) N(6) C(18) -42.80(13) ? 4_556 . . 3_555
N(6) Fe(3) N(4) C(11) -121.7(4) ? . . 4_556 4_556
N(4) Fe(3) N(6) C(18) 132.80(13) ? 4_556 . 2_556 2_556
N(6) Fe(3) N(4) C(11) 58.3(4) ? 2_556 . 4_556 4_556
Fe(1) N(1) C(1) C(2) 35(2) ? . . . .
Fe(2) N(2) C(3) C(2) 47(2) ? . . . .
Fe(2) N(3) C(12) C(10) 52(2) ? . . . 8_554
Fe(3) N(4) C(11) C(10) -34(2) ? . . . .
Fe(1) N(5) C(13) C(14) -179.01(18) ? . . . .
Fe(1) N(5) C(13) C(14) -179.01(18) ? . . 3_555 3_555
C(13) N(5) C(13) C(14) 1.0(3) ? . . 3_555 3_555
C(13) N(5) C(13) C(14) 1.0(3) ? 3_555 . . .
Fe(3) N(6) C(18) C(17) 179.47(18) ? . . . .
Fe(3) N(6) C(18) C(17) 179.47(18) ? . . 3_555 3_555
C(18) N(6) C(18) C(17) -0.5(3) ? . . 3_555 3_555
C(18) N(6) C(18) C(17) -0.5(3) ? 3_555 . . .
Fe(2) N(7) C(19) C(20) -179.87(14) ? . . . .
Fe(2) N(7) C(19) C(20) -179.87(14) ? . . 3_655 3_655
C(19) N(7) C(19) C(20) 0.1(2) ? . . 3_655 3_655
C(19) N(7) C(19) C(20) 0.13(19) ? 3_655 . . .
Fe(2) N(8) C(24) C(23) 179.63(13) ? . . . 8_544
C(24) N(8) C(24) C(23) -0.4(2) ? 3_655 . . 8_544
N(1) C(1) C(2) C(3) -176(2) ? . . . .
N(1) C(1) C(2) C(4) 3(2) ? . . . .
C(1) C(2) C(3) N(2) -178(2) ? . . . .
C(1) C(2) C(4) C(5) 3.9(3) ? . . . .
C(1) C(2) C(4) C(9) -175.4(2) ? . . . .
C(3) C(2) C(4) C(5) -176.9(2) ? . . . .
C(3) C(2) C(4) C(9) 3.8(3) ? . . . .
C(4) C(2) C(3) N(2) 3(2) ? . . . .
C(2) C(4) C(5) C(6) 179.6(2) ? . . . .
C(2) C(4) C(9) C(8) 179.2(2) ? . . . .
C(5) C(4) C(9) C(8) -0.2(3) ? . . . .
C(9) C(4) C(5) C(6) -1.0(3) ? . . . .
C(4) C(5) C(6) C(7) 1.0(3) ? . . . .
C(5) C(6) C(7) C(8) 0.3(3) ? . . . .
C(5) C(6) C(7) C(10) 178.5(2) ? . . . 7_555
C(6) C(7) C(8) C(9) -1.5(4) ? . . . .
C(6) C(7) C(10) C(11) 179.3(2) ? . . 7_555 7_555
C(8) C(7) C(10) C(11) -2.4(3) ? . . 7_555 7_555
C(10) C(7) C(8) C(9) -179.7(2) ? 7_555 . . .
C(7) C(8) C(9) C(4) 1.4(4) ? . . . .
C(7) C(10) C(11) N(4) -10(2) ? 7_455 . . .
C(7) C(10) C(12) N(3) 7(2) ? 7_455 . 8_445 8_445
C(11) C(10) C(12) N(3) -178(2) ? . . 8_445 8_445
C(12) C(10) C(11) N(4) 175.4(19) ? 8_445 . . .
N(5) C(13) C(14) C(15) -2.0(3) ? . . . .
C(13) C(14) C(15) C(14) 0.9(2) ? . . . 3_555
C(13) C(14) C(15) C(16) -179.08(17) ? . . . .
C(14) C(15) C(16) C(17) -27.37(17) ? . . . .
C(14) C(15) C(16) C(17) 152.63(17) ? . . . 3_555
C(14) C(15) C(16) C(17) 152.63(17) ? 3_555 . . .
C(14) C(15) C(16) C(17) -27.37(17) ? 3_555 . . 3_555
C(15) C(16) C(17) C(18) 179.51(16) ? . . . .
C(15) C(16) C(17) C(18) 179.51(16) ? . . 3_555 3_555
C(17) C(16) C(17) C(18) -0.5(2) ? . . 3_555 3_555
C(17) C(16) C(17) C(18) -0.5(2) ? 3_555 . . .
C(16) C(17) C(18) N(6) 1.0(3) ? . . . .
N(7) C(19) C(20) C(21) -0.3(2) ? . . . .
C(19) C(20) C(21) C(20) 0.1(2) ? . . . 3_655
C(19) C(20) C(21) C(22) -179.88(13) ? . . . .
C(20) C(21) C(22) C(23) 29.46(14) ? . . . .
C(20) C(21) C(22) C(23) -150.54(14) ? . . . 3_655
C(20) C(21) C(22) C(23) -150.54(14) ? 3_655 . . .
C(20) C(21) C(22) C(23) 29.46(14) ? 3_655 . . 3_655
C(21) C(22) C(23) C(24) -179.65(13) ? . . . 8_545
C(23) C(22) C(23) C(24) 0.4(2) ? 3_655 . . 8_545
